data_2009218
loop_
_publ_author_name
'Klein, Oliver'
'Dix, Ina'
'Hopf, Henning'
'Jones, Peter G.'

_publ_section_title
;
 (<i>E</i>)-3,4-Di-<i>tert</i>-butylhex-3-ene-2,5-dione
;
_journal_issue 12
_journal_name_full 'Acta Crystallographica Section C'
_journal_page_first 2078
_journal_page_last 2080
_journal_paper_doi 10.1107/S0108270199012731
_journal_volume 55
_journal_year 1999
_chemical_formula_sum 'C14 H24 O2'
_chemical_formula_weight 224.33
_chemical_name_systematic
;
(E)-3,4-Di(tert-butyl)-3-hexene-2,5-dione
;
_space_group_IT_number 61
_symmetry_cell_setting orthorhombic
_symmetry_space_group_name_Hall '-P 2ac 2ab'
_symmetry_space_group_name_H-M 'P b c a'
_audit_creation_method SHELXL-97
_cell_angle_alpha 90.00
_cell_angle_beta 90.00
_cell_angle_gamma 90.00
_cell_formula_units_Z 4
_cell_length_a 12.412(2)
_cell_length_b 9.680(2)
_cell_length_c 11.191(2)
_cell_measurement_reflns_used 48
_cell_measurement_temperature 143(2)
_cell_measurement_theta_max 11.5
_cell_measurement_theta_min 10.0
_cell_volume 1344.6(4)
_computing_cell_refinement DIF4
_computing_data_collection 'DIF4 (Stoe & Cie, 1992a)'
_computing_data_reduction 'REDU4 (Stoe & Cie, 1992b)'
_computing_molecular_graphics 'XP (Siemens, 1994)'
_computing_publication_material SHELXL97
_computing_structure_refinement 'SHELXL97 (Sheldrick, 1997)'
_computing_structure_solution 'SHELXS97 (Sheldrick, 1990)'
_diffrn_ambient_temperature 143(2)
_diffrn_measured_fraction_theta_full 0.999
_diffrn_measured_fraction_theta_max 0.999
_diffrn_measurement_device_type 'Stoe Stadi-4'
_diffrn_measurement_method \w/\q
_diffrn_radiation_monochromator graphite
_diffrn_radiation_source 'fine-focus sealed tube'
_diffrn_radiation_type MoK\a
_diffrn_radiation_wavelength 0.71073
_diffrn_reflns_av_R_equivalents 0.024
_diffrn_reflns_av_sigmaI/netI 0.0307
_diffrn_reflns_limit_h_max 2
_diffrn_reflns_limit_h_min -14
_diffrn_reflns_limit_k_max 11
_diffrn_reflns_limit_k_min 0
_diffrn_reflns_limit_l_max 0
_diffrn_reflns_limit_l_min -13
_diffrn_reflns_number 1428
_diffrn_reflns_theta_full 25.00
_diffrn_reflns_theta_max 25.04
_diffrn_reflns_theta_min 3.23
_diffrn_standards_decay_% 0
_diffrn_standards_interval_time 60
_diffrn_standards_number 3
_exptl_absorpt_coefficient_mu 0.072
_exptl_absorpt_correction_type none
_exptl_crystal_colour colourless
_exptl_crystal_density_diffrn 1.108
_exptl_crystal_density_method 'not measured'
_exptl_crystal_description tablet
_exptl_crystal_F_000 496
_exptl_crystal_size_max 0.60
_exptl_crystal_size_mid 0.50
_exptl_crystal_size_min 0.15
_refine_diff_density_max 0.21
_refine_diff_density_min -0.19
_refine_ls_extinction_method none
_refine_ls_goodness_of_fit_ref 1.058
_refine_ls_hydrogen_treatment constr
_refine_ls_matrix_type full
_refine_ls_number_parameters 77
_refine_ls_number_reflns 1188
_refine_ls_number_restraints 0
_refine_ls_restrained_S_all 1.058
_refine_ls_R_factor_all 0.063
_refine_ls_R_factor_gt 0.048
_refine_ls_shift/su_max <0.001
_refine_ls_shift/su_mean 0.000
_refine_ls_structure_factor_coef Fsqd
_refine_ls_weighting_details 'calc w = 1/[\s^2^(Fo^2^)+(0.0658P)^2^+0.4841P] where P = (Fo^2^+2Fc^2^)/3'
_refine_ls_weighting_scheme calc
_refine_ls_wR_factor_ref 0.134
_reflns_number_gt 952
_reflns_number_total 1188
_reflns_threshold_expression I>2\s(I)
_cod_data_source_file bm1331.cif
_cod_data_source_block sisiphus
_cod_depositor_comments
;
The following automatic conversions were performed:
'_geom_bond_publ_flag' value 'Y' changed to 'y' according to
'/home/saulius/struct/CIF-dictionaries/cif_core.dic' dictionary named
'cif_core.dic' version 2.4.1 from 2010-06-29 (3 times).

Automatic conversion script
Id: cif_fix_enum 1527 2010-12-29 10:47:43Z saulius 

The following automatic conversions were performed:

'_geom_bond_publ_flag' value 'Y' changed to 'y' according to
/home/saulius/struct/CIF-dictionaries/cif_core.dic dictionary named
'cif_core.dic' version 2.4.1 from 2010-06-29 (3
times).

'_geom_angle_publ_flag' value 'Y' changed to 'y' according
to /home/saulius/struct/CIF-dictionaries/cif_core.dic dictionary
named 'cif_core.dic' version 2.4.1 from 2010-06-29.

Automatic conversion script
Id: cif_fix_values 1715 2011-07-08 13:25:40Z adriana 
;
_cod_database_code 2009218
_cod_database_fobs_code 2009218

loop_
_symmetry_equiv_pos_as_xyz
'x, y, z'
'-x+1/2, -y, z+1/2'
'-x, y+1/2, -z+1/2'
'x+1/2, -y+1/2, -z'
'-x, -y, -z'
'x-1/2, y, -z-1/2'
'x, -y-1/2, z-1/2'
'-x-1/2, y-1/2, z'

loop_
_atom_site_label
_atom_site_fract_x
_atom_site_fract_y
_atom_site_fract_z
_atom_site_U_iso_or_equiv
_atom_site_adp_type
_atom_site_calc_flag
_atom_site_refinement_flags
_atom_site_occupancy
_atom_site_disorder_assembly
_atom_site_disorder_group
_atom_site_type_symbol
O 0.67777(11) 0.61477(13) 0.59923(12) 0.0380(4) Uani d . 1 . . O
C1 0.73487(15) 0.4247(2) 0.48212(19) 0.0371(5) Uani d . 1 . . C
H1A 0.8018 0.4773 0.4729 0.045 Uiso calc R 1 . . H
H1B 0.7084 0.3966 0.4033 0.045 Uiso calc R 1 . . H
H1C 0.7486 0.3424 0.5308 0.045 Uiso calc R 1 . . H
C2 0.65150(14) 0.51355(18) 0.54262(15) 0.0278(5) Uani d . 1 . . C
C3 0.53471(13) 0.46932(18) 0.53767(14) 0.0242(4) Uani d . 1 . . C
C4 0.50999(15) 0.34977(18) 0.62632(15) 0.0286(5) Uani d . 1 . . C
C5 0.59335(17) 0.3464(2) 0.72813(17) 0.0402(5) Uani d . 1 . . C
H5A 0.5746 0.2728 0.7846 0.048 Uiso calc R 1 . . H
H5B 0.5934 0.4355 0.7697 0.048 Uiso calc R 1 . . H
H5C 0.6651 0.3287 0.6949 0.048 Uiso calc R 1 . . H
C6 0.39982(16) 0.3633(2) 0.68774(17) 0.0382(5) Uani d . 1 . . C
H6A 0.3425 0.3514 0.6284 0.046 Uiso calc R 1 . . H
H6B 0.3937 0.4550 0.7243 0.046 Uiso calc R 1 . . H
H6C 0.3930 0.2923 0.7497 0.046 Uiso calc R 1 . . H
C7 0.51499(16) 0.21168(19) 0.55969(17) 0.0358(5) Uani d . 1 . . C
H7A 0.4990 0.1362 0.6153 0.043 Uiso calc R 1 . . H
H7B 0.5873 0.1989 0.5262 0.043 Uiso calc R 1 . . H
H7C 0.4619 0.2116 0.4949 0.043 Uiso calc R 1 . . H

loop_
_atom_site_aniso_label
_atom_site_aniso_U_11
_atom_site_aniso_U_22
_atom_site_aniso_U_33
_atom_site_aniso_U_12
_atom_site_aniso_U_13
_atom_site_aniso_U_23
O 0.0360(8) 0.0369(8) 0.0412(8) -0.0062(6) -0.0061(6) -0.0056(6)
C1 0.0266(10) 0.0382(11) 0.0465(11) 0.0013(8) 0.0039(9) 0.0023(9)
C2 0.0278(10) 0.0301(9) 0.0254(9) 0.0008(8) -0.0019(7) 0.0044(8)
C3 0.0263(9) 0.0262(9) 0.0202(8) 0.0006(7) 0.0026(7) -0.0034(7)
C4 0.0309(10) 0.0324(10) 0.0225(8) -0.0004(8) 0.0013(7) 0.0046(8)
C5 0.0427(12) 0.0496(12) 0.0283(10) 0.0024(10) -0.0047(9) 0.0082(9)
C6 0.0388(12) 0.0452(11) 0.0307(10) 0.0003(9) 0.0093(8) 0.0102(9)
C7 0.0425(11) 0.0291(10) 0.0358(10) -0.0005(8) 0.0017(9) 0.0059(8)

loop_
_atom_type_symbol
_atom_type_description
_atom_type_scat_dispersion_real
_atom_type_scat_dispersion_imag
_atom_type_scat_source
C C 0.0033 0.0016 'International Tables Vol C Tables 4.2.6.8 and 6.1.1.4'
H H 0.0000 0.0000 'International Tables Vol C Tables 4.2.6.8 and 6.1.1.4'
O O 0.0106 0.0060 'International Tables Vol C Tables 4.2.6.8 and 6.1.1.4'

loop_
_geom_angle_atom_site_label_1
_geom_angle_atom_site_label_2
_geom_angle_atom_site_label_3
_geom_angle_site_symmetry_1
_geom_angle
_geom_angle_publ_flag
O C2 C1 . 120.79(16) ?
O C2 C3 . 120.40(16) ?
C1 C2 C3 . 118.71(16) ?
C3 C3 C2 5_666 120.8(2) ?
C3 C3 C4 5_666 127.1(2) y
C2 C3 C4 . 112.11(14) ?
C7 C4 C6 . 109.17(16) ?
C7 C4 C5 . 108.33(15) ?
C6 C4 C5 . 105.60(14) ?
C7 C4 C3 . 109.32(13) ?
C6 C4 C3 . 113.43(14) ?
C5 C4 C3 . 110.82(15) ?

loop_
_geom_bond_atom_site_label_1
_geom_bond_atom_site_label_2
_geom_bond_site_symmetry_2
_geom_bond_distance
_geom_bond_publ_flag
O C2 . 1.211(2) ?
C1 C2 . 1.506(3) ?
C2 C3 . 1.513(2) y
C3 C3 5_666 1.344(3) y
C3 C4 . 1.555(2) y
C4 C7 . 1.532(2) ?
C4 C6 . 1.536(3) ?
C4 C5 . 1.539(3) ?

loop_
_geom_hbond_atom_site_label_D
_geom_hbond_atom_site_label_H
_geom_hbond_atom_site_label_A
_geom_hbond_site_symmetry_A
_geom_hbond_distance_DH
_geom_hbond_distance_HA
_geom_hbond_distance_DA
_geom_hbond_angle_DHA
_geom_hbond_publ_flag
C1 H1C O 8_755 0.98 2.51 3.449(3) 162 y

loop_
_geom_torsion_atom_site_label_1
_geom_torsion_atom_site_label_2
_geom_torsion_atom_site_label_3
_geom_torsion_atom_site_label_4
_geom_torsion_site_symmetry_1
_geom_torsion_site_symmetry_4
_geom_torsion
O C2 C3 C3 . 5_666 81.0(3)
C1 C2 C3 C3 . 5_666 -102.6(2)
O C2 C3 C4 . . -99.43(19)
C1 C2 C3 C4 . . 76.96(19)
C3 C3 C4 C7 5_666 . 82.9(3)
C2 C3 C4 C7 . . -96.67(17)
C3 C3 C4 C6 5_666 . -39.2(3)
C2 C3 C4 C6 . . 141.25(16)
C3 C3 C4 C5 5_666 . -157.8(2)
C2 C3 C4 C5 . . 22.7(2)
